data_4310992
loop_
_publ_author_name
'Bernd Morgenstern'
'Stefan Steinhauser'
'Kaspar Hegetschweiler'
'Eugenio Garribba'
'Giovanni Micera'
'Daniele Sanna'
'L\'aszl\'o Nagy'

_publ_section_title
;
 Complex Formation of Vanadium(IV) with
 1,3,5-Triamino-1,3,5-trideoxy-cis-inositol and Related Ligands
;
_journal_name_full 'Inorganic Chemistry'
_journal_page_first 3116
_journal_page_last 3126
_journal_paper_doi 10.1021/ic0352046
_journal_volume 43
_journal_year 2004
_chemical_formula_sum 'C24 H83 N6 O32.5 V5'
_chemical_formula_weight 1230.66
_space_group_IT_number 12
_symmetry_cell_setting monoclinic
_symmetry_space_group_name_Hall '-I 2y'
_symmetry_space_group_name_H-M 'I 1 2/m 1'
_atom_sites_solution_hydrogens geom
_atom_sites_solution_primary direct
_atom_sites_solution_secondary difmap
_audit_creation_method SHELXL-97
_cell_angle_alpha 90.00
_cell_angle_beta 108.40(3)
_cell_angle_gamma 90.00
_cell_formula_units_Z 2
_cell_length_a 13.720(3)
_cell_length_b 14.309(3)
_cell_length_c 14.430(3)
_cell_measurement_temperature 293(2)
_cell_volume 2688.1(11)
_computing_cell_refinement 'STADI4 (STOE, 1996)'
_computing_data_collection 'STADI4 (STOE, 1996)'
_computing_data_reduction 'X-RED (STOE, 1996)'
_computing_structure_refinement 'SHELXL-97 (Sheldrick, 1997)'
_computing_structure_solution 'SHELXS-97 (Sheldrick, 1990)'
_diffrn_ambient_temperature 293(2)
_diffrn_measured_fraction_theta_full 1.000
_diffrn_measured_fraction_theta_max 1.000
_diffrn_measurement_device_type 'STOE STADI4'
_diffrn_radiation_monochromator graphite
_diffrn_radiation_source 'fine-focus sealed tube'
_diffrn_radiation_type MoK\a
_diffrn_radiation_wavelength 0.71073
_diffrn_reflns_av_R_equivalents 0.0000
_diffrn_reflns_av_sigmaI/netI 0.0208
_diffrn_reflns_limit_h_max 15
_diffrn_reflns_limit_h_min -16
_diffrn_reflns_limit_k_max 17
_diffrn_reflns_limit_k_min 0
_diffrn_reflns_limit_l_max 17
_diffrn_reflns_limit_l_min 0
_diffrn_reflns_number 2470
_diffrn_reflns_theta_full 25.00
_diffrn_reflns_theta_max 25.00
_diffrn_reflns_theta_min 1.79
_exptl_absorpt_coefficient_mu 0.930
_exptl_absorpt_correction_T_max 0.9979
_exptl_absorpt_correction_T_min 0.9256
_exptl_absorpt_correction_type empirical
_exptl_crystal_colour yellow
_exptl_crystal_density_diffrn 1.520
_exptl_crystal_density_method 'not measured'
_exptl_crystal_description prism
_exptl_crystal_F_000 1288
_exptl_crystal_size_max 0.5
_exptl_crystal_size_mid 0.4
_exptl_crystal_size_min 0.4
_refine_diff_density_max 1.034
_refine_diff_density_min -0.361
_refine_diff_density_rms 0.116
_refine_ls_extinction_method none
_refine_ls_goodness_of_fit_ref 1.194
_refine_ls_hydrogen_treatment mixed
_refine_ls_matrix_type full
_refine_ls_number_parameters 260
_refine_ls_number_reflns 2470
_refine_ls_number_restraints 0
_refine_ls_restrained_S_all 1.194
_refine_ls_R_factor_all 0.0636
_refine_ls_R_factor_gt 0.0542
_refine_ls_shift/su_max 0.075
_refine_ls_shift/su_mean 0.007
_refine_ls_structure_factor_coef Fsqd
_refine_ls_weighting_details 'calc w=1/[\s^2^(Fo^2^)+(0.1052P)^2^+5.6829P] where P=(Fo^2^+2Fc^2^)/3'
_refine_ls_weighting_scheme calc
_refine_ls_wR_factor_gt 0.1688
_refine_ls_wR_factor_ref 0.1814
_reflns_number_gt 2131
_reflns_number_total 2470
_reflns_threshold_expression >2sigma(I)
_cod_data_source_file ic0352046si20040212_051426_2.cif
_cod_data_source_block '[V(tdci)2][V4O12]x14.5H2O'
_cod_depositor_comments
;
The following automatic conversions were performed:

data name '_atom_site_symetry_multiplicity' was replaced with
'_atom_site_symmetry_multiplicity' as specified in the replacement
file 'data/replacement-values/replacement_tags.lst'.

Automatic conversion script
Id: cif_correct_tags 9268 2022-04-12 08:56:07Z antanas 
;
_cod_original_cell_volume 2688.1(10)
_cod_original_formula_sum 'C24 H83 N6 O32.50 V5'
_cod_database_code 4310992

loop_
_symmetry_equiv_pos_as_xyz
'x, y, z'
'-x, y, -z'
'x+1/2, y+1/2, z+1/2'
'-x+1/2, y+1/2, -z+1/2'
'-x, -y, -z'
'x, -y, z'
'-x+1/2, -y+1/2, -z+1/2'
'x+1/2, -y+1/2, z+1/2'

loop_
_atom_site_label
_atom_site_type_symbol
_atom_site_fract_x
_atom_site_fract_y
_atom_site_fract_z
_atom_site_U_iso_or_equiv
_atom_site_adp_type
_atom_site_occupancy
_atom_site_symmetry_multiplicity
_atom_site_calc_flag
_atom_site_refinement_flags
_atom_site_disorder_assembly
_atom_site_disorder_group
V1 V 0.0000 0.0000 0.5000 0.0208(3) Uani 1 4 d S . .
V2 V -0.18729(7) 0.0000 0.90913(7) 0.0375(3) Uani 1 2 d S . .
V3 V 0.0000 0.15159(8) 1.0000 0.0456(4) Uani 1 2 d S . .
O1 O 0.1315(3) 0.0000 0.4780(2) 0.0292(8) Uani 1 2 d S . .
O2 O -0.04615(18) -0.09423(17) 0.39979(16) 0.0252(5) Uani 1 1 d . . .
C1 C 0.1396(4) 0.0000 0.3822(4) 0.0335(12) Uani 1 2 d S . .
H1 H 0.203(6) 0.0000 0.393(5) 0.043(18) Uiso 1 2 d S . .
C2 C 0.0896(3) -0.0855(3) 0.3235(3) 0.0341(9) Uani 1 1 d . . .
H2 H 0.091(3) -0.086(3) 0.255(3) 0.041(12) Uiso 1 1 d . . .
C3 C -0.0257(3) -0.0882(3) 0.3101(2) 0.0262(8) Uani 1 1 d . . .
H3 H -0.057(3) -0.136(3) 0.273(3) 0.020(9) Uiso 1 1 d . . .
C4 C -0.0731(4) 0.0000 0.2534(3) 0.0269(11) Uani 1 2 d S . .
H4 H -0.062(4) 0.0000 0.198(4) 0.024(13) Uiso 1 2 d S . .
N2 N 0.1412(3) -0.1747(3) 0.3718(2) 0.0465(10) Uani 1 1 d . . .
HN2 H 0.126(4) -0.181(4) 0.433(4) 0.065(16) Uiso 1 1 d . . .
C21 C 0.0934(5) -0.2600(4) 0.3167(4) 0.078(2) Uani 1 1 d . . .
H21A H 0.0209 -0.2596 0.3073 0.117 Uiso 1 1 calc R . .
H21B H 0.1237 -0.3146 0.3530 0.117 Uiso 1 1 calc R . .
H21C H 0.1047 -0.2606 0.2544 0.117 Uiso 1 1 calc R . .
C22 C 0.2544(5) 0.1742(7) 0.3866(5) 0.082(2) Uani 1 1 d . . .
H22A H 0.265(4) 0.156(4) 0.320(4) 0.063(16) Uiso 1 1 d . . .
H22B H 0.283(5) 0.233(5) 0.406(4) 0.08(2) Uiso 1 1 d . . .
H22C H 0.289(7) 0.128(7) 0.445(7) 0.14(4) Uiso 1 1 d . . .
N4 N -0.1884(3) 0.0000 0.2346(3) 0.0271(9) Uani 1 2 d S . .
C41 C -0.2401(3) -0.0854(3) 0.1808(3) 0.0431(10) Uani 1 1 d . . .
H41A H -0.3126 -0.0820 0.1708 0.065 Uiso 1 1 calc R . .
H41B H -0.2123 -0.1401 0.2183 0.065 Uiso 1 1 calc R . .
H41C H -0.2284 -0.0887 0.1187 0.065 Uiso 1 1 calc R . .
OV1 O -0.0262(5) 0.1603(5) 1.0914(4) 0.0551(17) Uani 0.50 1 d P . .
OV2 O -0.2761(5) -0.0414(5) 0.9487(5) 0.0589(18) Uani 0.50 1 d P . .
OV3 O -0.2403(5) -0.0459(6) 0.7994(5) 0.0619(19) Uani 0.50 1 d P . .
OV4 O -0.0038(5) 0.2576(5) 1.0566(5) 0.0585(18) Uani 0.50 1 d P . .
OV5 O 0.1228(5) 0.0952(5) 1.0071(5) 0.0558(17) Uani 0.50 1 d P . .
OV6 O 0.0969(5) 0.0838(5) 1.0995(4) 0.0531(17) Uani 0.50 1 d P . .
OW1 O 0.2989(4) 0.0000 0.6339(4) 0.0561(14) Uani 1 2 d S . .
HW1 H 0.260(7) 0.0000 0.594(6) 0.06(3) Uiso 1 2 d S . .
OW2 O -0.1512(3) -0.2325(3) 0.4433(2) 0.0543(9) Uani 1 1 d . . .
HW21 H -0.120(5) -0.195(5) 0.433(4) 0.064(19) Uiso 1 1 d . . .
OW3 O -0.1418(3) 0.3027(3) 1.1549(3) 0.0750(12) Uani 1 1 d . . .
OW4 O 0.0000 -0.3678(6) 0.5000 0.048(2) Uani 0.50 2 d SP . .
OW5 O -0.4861(7) 0.0000 0.8637(9) 0.066(3) Uani 0.50 2 d SP . .
OW7 O -0.4402(12) 0.0000 0.6982(13) 0.132(8) Uani 0.50 2 d SP . .
HW7 H -0.442(4) -0.051(3) 0.660(3) 0.029(11) Uiso 1 1 d . . .
OW8 O -0.0318(18) 0.4302(19) 1.012(3) 0.143(12) Uani 0.26 1 d P . .
OW9 O 0.448(2) -0.056(2) 0.667(2) 0.062(8) Uani 0.12 1 d P . .
HN4 H -0.190(8) 0.0000 0.302(7) 0.10(3) Uiso 1 2 d S . .

loop_
_atom_site_aniso_label
_atom_site_aniso_U_11
_atom_site_aniso_U_22
_atom_site_aniso_U_33
_atom_site_aniso_U_23
_atom_site_aniso_U_13
_atom_site_aniso_U_12
V1 0.0220(6) 0.0247(6) 0.0160(6) 0.000 0.0062(4) 0.000
V2 0.0319(6) 0.0541(7) 0.0296(5) 0.000 0.0141(4) 0.000
V3 0.0354(6) 0.0387(6) 0.0588(7) 0.000 0.0093(5) 0.000
O1 0.0224(17) 0.049(2) 0.0174(16) 0.000 0.0077(13) 0.000
O2 0.0324(13) 0.0253(12) 0.0180(11) -0.0018(9) 0.0079(10) -0.0013(10)
C1 0.021(3) 0.061(4) 0.022(2) 0.000 0.010(2) 0.000
C2 0.034(2) 0.050(2) 0.0189(16) -0.0007(16) 0.0094(14) 0.0123(17)
C3 0.0314(18) 0.0298(19) 0.0163(15) -0.0059(14) 0.0060(13) 0.0022(15)
C4 0.027(3) 0.041(3) 0.014(2) 0.000 0.0083(19) 0.000
N2 0.050(2) 0.058(2) 0.0277(17) -0.0029(16) 0.0073(15) 0.0294(19)
C21 0.101(5) 0.059(3) 0.053(3) -0.017(3) -0.008(3) 0.045(3)
C22 0.051(3) 0.119(6) 0.075(4) -0.006(4) 0.017(3) -0.052(4)
N4 0.024(2) 0.034(2) 0.020(2) 0.000 0.0037(16) 0.000
C41 0.038(2) 0.043(2) 0.041(2) -0.0089(19) 0.0021(17) -0.0099(18)
OV1 0.062(4) 0.081(5) 0.027(3) -0.005(3) 0.022(3) 0.003(4)
OV2 0.050(4) 0.083(5) 0.050(4) -0.001(3) 0.025(3) -0.017(3)
OV3 0.050(4) 0.094(5) 0.043(3) -0.018(3) 0.016(3) -0.021(3)
OV4 0.061(4) 0.047(4) 0.068(4) -0.019(3) 0.020(4) 0.006(3)
OV5 0.045(3) 0.062(4) 0.067(4) 0.016(3) 0.026(3) 0.016(3)
OV6 0.058(4) 0.067(4) 0.031(3) 0.005(3) 0.010(3) 0.023(3)
OW1 0.038(3) 0.094(4) 0.032(2) 0.000 0.005(2) 0.000
OW2 0.066(2) 0.048(2) 0.0475(19) -0.0040(15) 0.0151(16) -0.0257(17)
OW3 0.070(2) 0.085(3) 0.068(2) 0.006(2) 0.019(2) 0.019(2)
OW4 0.038(4) 0.022(4) 0.073(6) 0.000 0.001(4) 0.000
OW5 0.044(5) 0.052(6) 0.106(9) 0.000 0.032(6) 0.000
OW7 0.062(9) 0.24(3) 0.079(12) 0.000 -0.003(8) 0.000
OW8 0.10(2) 0.115(17) 0.20(3) -0.09(2) 0.028(19) -0.017(13)
OW9 0.050(15) 0.050(17) 0.066(18) -0.013(14) -0.009(13) 0.020(13)

loop_
_atom_type_symbol
_atom_type_description
_atom_type_scat_dispersion_real
_atom_type_scat_dispersion_imag
_atom_type_scat_source
C C 0.0033 0.0016 'International Tables Vol C Tables 4.2.6.8 and 6.1.1.4'
H H 0.0000 0.0000 'International Tables Vol C Tables 4.2.6.8 and 6.1.1.4'
N N 0.0061 0.0033 'International Tables Vol C Tables 4.2.6.8 and 6.1.1.4'
O O 0.0106 0.0060 'International Tables Vol C Tables 4.2.6.8 and 6.1.1.4'
V V 0.3005 0.5294 'International Tables Vol C Tables 4.2.6.8 and 6.1.1.4'

loop_
_geom_angle_atom_site_label_1
_geom_angle_atom_site_label_2
_geom_angle_atom_site_label_3
_geom_angle
_geom_angle_site_symmetry_1
_geom_angle_site_symmetry_3
_geom_angle_publ_flag
O1 V1 O1 180.0 5_556 . ?
O1 V1 O2 91.17(10) 5_556 . ?
O1 V1 O2 88.83(10) . . ?
O1 V1 O2 88.83(10) 5_556 5_556 ?
O1 V1 O2 91.17(10) . 5_556 ?
O2 V1 O2 180.0 . 5_556 ?
O1 V1 O2 88.83(10) 5_556 2_556 ?
O1 V1 O2 91.17(10) . 2_556 ?
O2 V1 O2 91.48(14) . 2_556 ?
O2 V1 O2 88.52(14) 5_556 2_556 ?
O1 V1 O2 91.17(10) 5_556 6 ?
O1 V1 O2 88.83(10) . 6 ?
O2 V1 O2 88.52(14) . 6 ?
O2 V1 O2 91.48(14) 5_556 6 ?
O2 V1 O2 180.0 2_556 6 ?
OV2 V2 OV2 43.1(6) 6 . ?
OV2 V2 OV3 109.4(3) 6 . ?
OV2 V2 OV3 92.3(3) . . ?
OV2 V2 OV3 92.3(3) 6 6 ?
OV2 V2 OV3 109.4(3) . 6 ?
OV3 V2 OV3 46.7(6) . 6 ?
OV2 V2 OV6 154.8(4) 6 5_557 ?
OV2 V2 OV6 113.8(4) . 5_557 ?
OV3 V2 OV6 76.6(3) . 5_557 ?
OV3 V2 OV6 108.0(3) 6 5_557 ?
OV2 V2 OV6 113.8(4) 6 2_557 ?
OV2 V2 OV6 154.8(4) . 2_557 ?
OV3 V2 OV6 108.0(3) . 2_557 ?
OV3 V2 OV6 76.6(3) 6 2_557 ?
OV6 V2 OV6 86.1(5) 5_557 2_557 ?
OV2 V2 OV5 76.0(3) 6 2_557 ?
OV2 V2 OV5 107.4(3) . 2_557 ?
OV3 V2 OV5 153.1(4) . 2_557 ?
OV3 V2 OV5 107.9(4) 6 2_557 ?
OV6 V2 OV5 110.3(3) 5_557 2_557 ?
OV6 V2 OV5 48.8(3) 2_557 2_557 ?
OV2 V2 OV5 107.4(3) 6 5_557 ?
OV2 V2 OV5 76.0(3) . 5_557 ?
OV3 V2 OV5 107.9(4) . 5_557 ?
OV3 V2 OV5 153.1(4) 6 5_557 ?
OV6 V2 OV5 48.8(3) 5_557 5_557 ?
OV6 V2 OV5 110.3(3) 2_557 5_557 ?
OV5 V2 OV5 94.8(5) 2_557 5_557 ?
OV1 V3 OV1 170.3(6) 2_557 . ?
OV1 V3 OV4 113.5(4) 2_557 . ?
OV1 V3 OV4 56.8(4) . . ?
OV1 V3 OV4 56.8(4) 2_557 2_557 ?
OV1 V3 OV4 113.5(4) . 2_557 ?
OV4 V3 OV4 57.7(5) . 2_557 ?
OV1 V3 OV5 117.6(3) 2_557 2_557 ?
OV1 V3 OV5 67.1(3) . 2_557 ?
OV4 V3 OV5 104.3(3) . 2_557 ?
OV4 V3 OV5 121.4(3) 2_557 2_557 ?
OV1 V3 OV5 67.1(3) 2_557 . ?
OV1 V3 OV5 117.6(3) . . ?
OV4 V3 OV5 121.4(3) . . ?
OV4 V3 OV5 104.3(3) 2_557 . ?
OV5 V3 OV5 128.0(5) 2_557 . ?
OV1 V3 OV6 71.1(3) 2_557 2_557 ?
OV1 V3 OV6 114.3(3) . 2_557 ?
OV4 V3 OV6 133.6(3) . 2_557 ?
OV4 V3 OV6 102.1(3) 2_557 2_557 ?
OV5 V3 OV6 47.2(3) 2_557 2_557 ?
OV5 V3 OV6 103.3(3) . 2_557 ?
OV1 V3 OV6 114.3(3) 2_557 . ?
OV1 V3 OV6 71.1(3) . . ?
OV4 V3 OV6 102.1(3) . . ?
OV4 V3 OV6 133.6(3) 2_557 . ?
OV5 V3 OV6 103.3(3) 2_557 . ?
OV5 V3 OV6 47.2(3) . . ?
OV6 V3 OV6 118.2(5) 2_557 . ?
C1 O1 V1 121.6(3) . . ?
C3 O2 V1 122.1(2) . . ?
O1 C1 C2 112.4(3) . . ?
O1 C1 C2 112.4(3) . 6 ?
C2 C1 C2 106.9(4) . 6 ?
N2 C2 C1 110.9(3) . . ?
N2 C2 C3 110.5(3) . . ?
C1 C2 C3 110.9(3) . . ?
O2 C3 C2 112.5(3) . . ?
O2 C3 C4 111.5(3) . . ?
C2 C3 C4 107.1(3) . . ?
N4 C4 C3 109.7(3) . . ?
N4 C4 C3 109.7(3) . 6 ?
C3 C4 C3 110.8(4) . 6 ?
C21 N2 C22 110.0(5) . 6 ?
C21 N2 C2 112.3(3) . . ?
C22 N2 C2 111.9(5) 6 . ?
C41 N4 C41 109.0(4) . 6 ?
C41 N4 C4 112.8(3) . . ?
C41 N4 C4 112.8(3) 6 . ?
V3 OV1 OV4 69.9(4) . . ?
OV2 OV2 V2 68.4(3) 6 . ?
OV3 OV3 V2 66.6(3) 6 . ?
OV1 OV4 OV4 113.5(3) . 2_557 ?
OV1 OV4 V3 53.2(3) . . ?
OV4 OV4 V3 61.2(3) 2_557 . ?
OV6 OV5 V3 68.1(3) . . ?
OV6 OV5 V2 62.4(3) . 5_557 ?
V3 OV5 V2 126.8(4) . 5_557 ?
OV5 OV6 V2 68.9(4) . 5_557 ?
OV5 OV6 V3 64.8(3) . . ?
V2 OV6 V3 129.8(3) 5_557 . ?
OW9 OW7 OW9 57.7(19) 1_455 6_455 ?
OW9 OW9 OW7 61.2(10) 6 1_655 ?

loop_
_geom_bond_atom_site_label_1
_geom_bond_atom_site_label_2
_geom_bond_distance
_geom_bond_site_symmetry_2
_geom_bond_publ_flag
V1 O1 1.927(3) 5_556 ?
V1 O1 1.927(3) . ?
V1 O2 1.932(2) . ?
V1 O2 1.932(2) 5_556 ?
V1 O2 1.932(2) 2_556 ?
V1 O2 1.932(2) 6 ?
V2 OV2 1.612(6) 6 ?
V2 OV2 1.612(6) . ?
V2 OV3 1.655(6) . ?
V2 OV3 1.655(6) 6 ?
V2 OV6 1.757(6) 5_557 ?
V2 OV6 1.757(6) 2_557 ?
V2 OV5 1.850(7) 2_557 ?
V2 OV5 1.850(7) 5_557 ?
V3 OV1 1.477(6) 2_557 ?
V3 OV1 1.477(6) . ?
V3 OV4 1.732(7) . ?
V3 OV4 1.732(7) 2_557 ?
V3 OV5 1.842(6) 2_557 ?
V3 OV5 1.842(6) . ?
V3 OV6 1.888(6) 2_557 ?
V3 OV6 1.888(6) . ?
O1 C1 1.422(6) . ?
O2 C3 1.411(4) . ?
C1 C2 1.522(5) . ?
C1 C2 1.522(5) 6 ?
C2 N2 1.518(5) . ?
C2 C3 1.532(5) . ?
C3 C4 1.533(4) . ?
C4 N4 1.519(6) . ?
C4 C3 1.533(4) 6 ?
N2 C21 1.491(7) . ?
N2 C22 1.500(7) 6 ?
C22 N2 1.500(7) 6 ?
N4 C41 1.501(5) . ?
N4 C41 1.501(5) 6 ?
OV1 OV4 1.543(11) . ?
OV2 OV2 1.184(16) 6 ?
OV3 OV3 1.312(17) 6 ?
OV4 OV4 1.670(14) 2_557 ?
OV5 OV6 1.492(9) . ?
OV5 V2 1.850(7) 5_557 ?
OV6 V2 1.757(6) 5_557 ?
OW7 OW9 1.66(3) 1_455 ?
OW7 OW9 1.66(3) 6_455 ?
OW8 OW8 1.03(5) 2_557 ?
OW9 OW9 1.61(6) 6 ?
OW9 OW7 1.66(3) 1_655 ?
